data_7124099
loop_
_publ_author_name
'Chen, Ruru'
'Cao, Minna'
'Wang, Jin-Yun'
'Li, Hongfang'
'Cao, Rong'

_publ_section_title
;
 Decamethylcucurbit[5]uril based Supramolecular Assemblies as Efficient
 Electrocatalysts for Oxygen Reduction Reaction
;
_journal_name_full 'Chemical Communications'
_journal_paper_doi 10.1039/C9CC05899K
_journal_year 2019
_chemical_formula_moiety '0.5(C80 Cl12 N40 O20 Pt2 Rb4), O2'
_chemical_formula_sum 'C40 Cl6 N20 O12 Pt Rb2'
_chemical_formula_weight 1531.32
_chemical_name_common RbPtMe10CB[5]
_space_group_crystal_system monoclinic
_space_group_IT_number 15
_space_group_name_Hall '-C 2yc'
_space_group_name_H-M_alt 'C 1 2/c 1'
_symmetry_space_group_name_Hall '-C 2yc'
_symmetry_space_group_name_H-M 'C 1 2/c 1'
_atom_sites_solution_primary iterative
_audit_creation_date 2019-06-01
_audit_creation_method
;
Olex2 1.2
(compiled 2018.05.29 svn.r3508 for OlexSys, GUI svn.r5506)
;
_audit_update_record
;
2019-06-02 deposited with the CCDC.    2019-09-02 downloaded from the CCDC.
;
_cell_angle_alpha 90
_cell_angle_beta 95.1580(10)
_cell_angle_gamma 90
_cell_formula_units_Z 4
_cell_length_a 14.75130(10)
_cell_length_b 16.67130(10)
_cell_length_c 21.8623(2)
_cell_measurement_reflns_used 118
_cell_measurement_temperature 293(2)
_cell_measurement_theta_max 73.3
_cell_measurement_theta_min 4.0
_cell_volume 5354.68(7)
_computing_molecular_graphics 'Olex2 (Dolomanov et al., 2009)'
_computing_publication_material 'Olex2 (Dolomanov et al., 2009)'
_computing_structure_refinement 'ShelXL (Sheldrick, 2015)'
_computing_structure_solution 'olex2.solve (Bourhis et al., 2015)'
_diffrn_ambient_temperature 293(2)
_diffrn_measured_fraction_theta_full 1.000
_diffrn_measured_fraction_theta_max 0.989
_diffrn_measurement_device_type supernova
_diffrn_measurement_method '\f and \w scans'
_diffrn_radiation_type CuK\a
_diffrn_radiation_wavelength 1.54184
_diffrn_reflns_av_R_equivalents 0.0277
_diffrn_reflns_av_unetI/netI 0.0171
_diffrn_reflns_Laue_measured_fraction_full 1.000
_diffrn_reflns_Laue_measured_fraction_max 0.989
_diffrn_reflns_limit_h_max 17
_diffrn_reflns_limit_h_min -18
_diffrn_reflns_limit_k_max 20
_diffrn_reflns_limit_k_min -19
_diffrn_reflns_limit_l_max 26
_diffrn_reflns_limit_l_min -26
_diffrn_reflns_number 23906
_diffrn_reflns_point_group_measured_fraction_full 1.000
_diffrn_reflns_point_group_measured_fraction_max 0.989
_diffrn_reflns_theta_full 67.684
_diffrn_reflns_theta_max 73.306
_diffrn_reflns_theta_min 4.011
_exptl_absorpt_coefficient_mu 10.513
_exptl_absorpt_correction_T_max 0.388
_exptl_absorpt_correction_T_min 0.326
_exptl_absorpt_correction_type multi-scan
_exptl_crystal_colour orange
_exptl_crystal_density_diffrn 1.927
_exptl_crystal_description prism
_exptl_crystal_F_000 3064
_exptl_crystal_size_max 0.2
_exptl_crystal_size_mid 0.1
_exptl_crystal_size_min 0.09
_refine_diff_density_max 1.168
_refine_diff_density_min -1.802
_refine_diff_density_rms 0.165
_refine_ls_extinction_method none
_refine_ls_goodness_of_fit_ref 1.086
_refine_ls_hydrogen_treatment undef
_refine_ls_matrix_type full
_refine_ls_number_parameters 362
_refine_ls_number_reflns 5328
_refine_ls_number_restraints 0
_refine_ls_restrained_S_all 1.086
_refine_ls_R_factor_all 0.0334
_refine_ls_R_factor_gt 0.0323
_refine_ls_shift/su_max 0.001
_refine_ls_shift/su_mean 0.000
_refine_ls_structure_factor_coef Fsqd
_refine_ls_weighting_details 'w=1/[\s^2^(Fo^2^)+(0.0469P)^2^+66.8610P] where P=(Fo^2^+2Fc^2^)/3'
_refine_ls_weighting_scheme calc
_refine_ls_wR_factor_gt 0.0919
_refine_ls_wR_factor_ref 0.0927
_reflns_Friedel_coverage 0.000
_reflns_number_gt 5149
_reflns_number_total 5328
_reflns_threshold_expression 'I > 2\s(I)'
_cod_data_source_file c9cc05899k2.cif
_cod_data_source_block RbPtMe10CB[5]
_cod_database_code 7124099
_shelx_shelxl_version_number 2016/4
_shelx_space_group_comment
;
The symmetry employed for this shelxl refinement is uniquely defined
by the following loop, which should always be used as a source of
symmetry information in preference to the above space-group names.
They are only intended as comments.
;
_olex2_refinement_description
;
;
_olex2_submission_special_instructions 'No special instructions were received'

loop_
_space_group_symop_operation_xyz
'x, y, z'
'-x, y, -z+1/2'
'x+1/2, y+1/2, z'
'-x+1/2, y+1/2, -z+1/2'
'-x, -y, -z'
'x, -y, z-1/2'
'-x+1/2, -y+1/2, -z'
'x+1/2, -y+1/2, z-1/2'

loop_
_atom_site_label
_atom_site_type_symbol
_atom_site_fract_x
_atom_site_fract_y
_atom_site_fract_z
_atom_site_U_iso_or_equiv
_atom_site_adp_type
_atom_site_occupancy
_atom_site_site_symmetry_order
_atom_site_calc_flag
_atom_site_refinement_flags_posn
_atom_site_refinement_flags_adp
_atom_site_refinement_flags_occupancy
Pt1 Pt 1.000000 0.500000 0.500000 0.00466(9) Uani 1 2 d S T P
Rb1 Rb 0.74277(3) 0.48359(2) 0.36708(2) 0.01325(11) Uani 1 1 d . . .
Cl1 Cl 0.88645(6) 0.40286(5) 0.48772(4) 0.01088(19) Uani 1 1 d . . .
Cl2 Cl 0.89790(6) 0.59660(5) 0.46009(4) 0.01131(19) Uani 1 1 d . . .
Cl3 Cl 0.95790(7) 0.52612(6) 0.59815(4) 0.01177(19) Uani 1 1 d . . .
O4 O 0.23232(19) 0.43197(16) 0.25794(12) 0.0093(5) Uani 1 1 d . . .
O1 O 0.72410(19) 0.60947(16) 0.27819(12) 0.0088(5) Uani 1 1 d . . .
O5 O 0.32614(18) 0.32130(17) 0.16580(13) 0.0098(5) Uani 1 1 d . . .
O2 O 0.61793(18) 0.61781(17) 0.39257(13) 0.0102(6) Uani 1 1 d . . .
O3 O 0.58203(18) 0.43246(17) 0.42032(12) 0.0090(5) Uani 1 1 d . . .
N5 N 0.6112(2) 0.69665(19) 0.23995(14) 0.0063(6) Uani 1 1 d . . .
N2 N 0.4346(2) 0.4792(2) 0.41799(15) 0.0068(6) Uani 1 1 d . . .
N8 N 0.3171(2) 0.3527(2) 0.32824(15) 0.0084(6) Uani 1 1 d . . .
N3 N 0.4615(2) 0.6181(2) 0.39183(15) 0.0073(6) Uani 1 1 d . . .
N1 N 0.4575(2) 0.3510(2) 0.39587(15) 0.0080(6) Uani 1 1 d . . .
N9 N 0.3916(2) 0.2685(2) 0.25681(15) 0.0080(6) Uani 1 1 d . . .
N7 N 0.2939(2) 0.4801(2) 0.35179(15) 0.0070(6) Uani 1 1 d . . .
N6 N 0.6802(2) 0.6197(2) 0.17455(15) 0.0073(6) Uani 1 1 d . . .
C17 C 0.3124(3) 0.2816(2) 0.29049(18) 0.0074(7) Uani 1 1 d . . .
N10 N 0.4697(2) 0.2637(2) 0.17459(14) 0.0079(6) Uani 1 1 d . . .
N4 N 0.5257(2) 0.7020(2) 0.33031(15) 0.0071(6) Uani 1 1 d . . .
C16 C 0.2770(2) 0.4231(2) 0.30732(17) 0.0065(7) Uani 1 1 d . . .
C12 C 0.3583(3) 0.3575(2) 0.39149(17) 0.0057(7) Uani 1 1 d . . .
C19 C 0.4457(3) 0.1387(2) 0.30146(19) 0.0111(8) Uani 1 1 d . . .
C9 C 0.4589(3) 0.5592(2) 0.43997(17) 0.0076(7) Uani 1 1 d . . .
C2 C 0.6761(2) 0.6380(2) 0.23547(17) 0.0056(7) Uani 1 1 d . . .
C10 C 0.5002(3) 0.4222(2) 0.41135(17) 0.0062(7) Uiso 1 1 d . . .
C3 C 0.5700(2) 0.7234(2) 0.18012(17) 0.0060(7) Uani 1 1 d . . .
C7 C 0.3841(3) 0.6658(2) 0.36630(17) 0.0058(7) Uani 1 1 d . . .
C20 C 0.3894(3) 0.2888(2) 0.19592(18) 0.0071(7) Uani 1 1 d . . .
C6 C 0.5429(3) 0.6428(2) 0.37323(17) 0.0073(7) Uani 1 1 d . . .
C13 C 0.3421(3) 0.4488(2) 0.40834(17) 0.0057(7) Uani 1 1 d . . .
C18 C 0.4711(2) 0.2218(2) 0.27886(16) 0.0058(7) Uani 1 1 d . . .
C15 C 0.3157(3) 0.2964(2) 0.43272(19) 0.0120(8) Uani 1 1 d . . .
C11 C 0.5104(3) 0.2786(2) 0.38829(17) 0.0082(7) Uani 1 1 d . . .
C5 C 0.5992(3) 0.7351(2) 0.29839(17) 0.0071(7) Uani 1 1 d . . .
C1 C 0.7446(3) 0.5601(2) 0.15580(18) 0.0076(7) Uani 1 1 d . . .
C8 C 0.3365(3) 0.7081(2) 0.41659(18) 0.0103(8) Uani 1 1 d . . .
C4 C 0.5846(3) 0.8127(2) 0.17004(18) 0.0099(8) Uani 1 1 d . . .
C14 C 0.2885(3) 0.4622(2) 0.46355(18) 0.0095(8) Uani 1 1 d . . .
O0AA O 0.5264(10) 0.4846(7) 0.2620(9) 0.158(5) Uani 1 1 d . . .

loop_
_atom_site_aniso_label
_atom_site_aniso_U_11
_atom_site_aniso_U_22
_atom_site_aniso_U_33
_atom_site_aniso_U_23
_atom_site_aniso_U_13
_atom_site_aniso_U_12
Pt1 0.00569(13) 0.00393(13) 0.00426(13) 0.00040(7) -0.00005(8) -0.00061(7)
Rb1 0.0143(2) 0.01341(19) 0.0120(2) 0.00029(15) 0.00085(15) 0.00031(15)
Cl1 0.0105(4) 0.0083(4) 0.0140(4) -0.0022(3) 0.0016(3) -0.0043(3)
Cl2 0.0102(4) 0.0106(4) 0.0132(4) 0.0060(3) 0.0017(3) 0.0033(3)
Cl3 0.0150(5) 0.0131(4) 0.0075(4) -0.0020(3) 0.0026(3) -0.0016(4)
O4 0.0110(14) 0.0101(13) 0.0061(13) -0.0002(10) -0.0035(10) -0.0005(10)
O1 0.0109(13) 0.0073(13) 0.0077(13) 0.0010(10) -0.0015(10) -0.0001(10)
O5 0.0079(13) 0.0111(13) 0.0101(13) 0.0027(11) -0.0007(10) 0.0016(10)
O2 0.0061(13) 0.0143(14) 0.0099(13) 0.0035(11) -0.0012(10) 0.0008(11)
O3 0.0055(13) 0.0123(13) 0.0091(13) -0.0016(11) 0.0007(10) 0.0001(10)
N5 0.0080(15) 0.0069(15) 0.0040(15) 0.0006(12) -0.0001(12) 0.0010(12)
N2 0.0059(16) 0.0060(15) 0.0085(16) -0.0010(12) 0.0006(12) -0.0007(12)
N8 0.0126(16) 0.0069(16) 0.0052(15) -0.0015(12) -0.0024(12) 0.0010(13)
N3 0.0066(15) 0.0091(16) 0.0059(15) 0.0034(12) -0.0005(12) 0.0009(12)
N1 0.0054(15) 0.0073(15) 0.0112(16) -0.0020(12) 0.0004(12) 0.0008(12)
N9 0.0061(16) 0.0116(16) 0.0069(15) 0.0019(13) 0.0033(12) 0.0025(12)
N7 0.0097(16) 0.0054(15) 0.0052(15) 0.0007(12) -0.0029(12) 0.0013(12)
N6 0.0070(15) 0.0080(15) 0.0067(15) -0.0002(12) -0.0003(12) 0.0034(12)
C17 0.0062(17) 0.0067(17) 0.0098(18) -0.0032(14) 0.0029(14) -0.0016(14)
N10 0.0072(15) 0.0130(16) 0.0036(15) 0.0019(12) 0.0009(12) 0.0019(13)
N4 0.0044(15) 0.0096(15) 0.0074(15) 0.0039(12) 0.0016(12) 0.0003(12)
C16 0.0046(17) 0.0084(18) 0.0069(18) 0.0017(14) 0.0034(14) -0.0007(13)
C12 0.0064(17) 0.0069(17) 0.0037(17) -0.0001(13) 0.0008(13) -0.0001(14)
C19 0.015(2) 0.0054(18) 0.0134(19) 0.0032(15) 0.0057(15) -0.0019(15)
C9 0.0114(19) 0.0065(18) 0.0045(17) 0.0009(14) -0.0010(14) -0.0017(14)
C2 0.0056(17) 0.0046(16) 0.0065(17) 0.0007(13) -0.0008(13) -0.0037(13)
C3 0.0061(18) 0.0072(18) 0.0048(17) 0.0004(14) 0.0005(13) 0.0007(14)
C7 0.0072(18) 0.0043(17) 0.0054(17) -0.0013(13) -0.0012(14) 0.0001(13)
C20 0.0075(18) 0.0053(17) 0.0086(18) -0.0010(14) 0.0009(14) -0.0028(14)
C6 0.0092(18) 0.0070(17) 0.0054(17) -0.0010(14) 0.0002(14) -0.0006(14)
C13 0.0058(17) 0.0063(17) 0.0048(17) 0.0013(14) -0.0006(13) -0.0006(14)
C18 0.0064(18) 0.0051(17) 0.0060(18) 0.0001(13) 0.0005(14) 0.0003(14)
C15 0.014(2) 0.0093(19) 0.014(2) 0.0028(15) 0.0069(16) -0.0008(15)
C11 0.0098(18) 0.0104(18) 0.0047(17) -0.0001(14) 0.0021(14) 0.0048(14)
C5 0.0055(17) 0.0112(18) 0.0048(17) -0.0011(14) 0.0017(14) -0.0031(14)
C1 0.0058(17) 0.0045(17) 0.0127(19) -0.0006(14) 0.0021(14) -0.0007(14)
C8 0.0133(19) 0.0090(18) 0.0094(19) -0.0020(15) 0.0053(15) 0.0006(15)
C4 0.0132(19) 0.0053(18) 0.0113(19) 0.0019(14) 0.0012(15) -0.0012(14)
C14 0.0098(19) 0.0125(19) 0.0069(18) -0.0003(15) 0.0044(14) 0.0007(15)
O0AA 0.126(15) 0.183(10) 0.162(16) 0.005(9) -0.012(10) -0.024(8)

loop_
_atom_type_symbol
_atom_type_description
_atom_type_scat_dispersion_real
_atom_type_scat_dispersion_imag
_atom_type_scat_source
C C 0.0181 0.0091 'International Tables Vol C Tables 4.2.6.8 and 6.1.1.4'
H H 0.0000 0.0000 'International Tables Vol C Tables 4.2.6.8 and 6.1.1.4'
Cl Cl 0.3639 0.7018 'International Tables Vol C Tables 4.2.6.8 and 6.1.1.4'
N N 0.0311 0.0180 'International Tables Vol C Tables 4.2.6.8 and 6.1.1.4'
O O 0.0492 0.0322 'International Tables Vol C Tables 4.2.6.8 and 6.1.1.4'
Pt Pt -4.5932 6.9264 'International Tables Vol C Tables 4.2.6.8 and 6.1.1.4'
Rb Rb -0.4688 1.6079 'International Tables Vol C Tables 4.2.6.8 and 6.1.1.4'

loop_
_geom_angle_atom_site_label_1
_geom_angle_atom_site_label_2
_geom_angle_atom_site_label_3
_geom_angle
_geom_angle_site_symmetry_1
_geom_angle_site_symmetry_3
Cl1 Pt1 Cl1 180.00(3) 5_766 .
Cl1 Pt1 Cl3 90.71(3) 5_766 .
Cl1 Pt1 Cl3 89.29(3) 5_766 5_766
Cl1 Pt1 Cl3 90.71(3) . 5_766
Cl2 Pt1 Cl1 90.20(3) . .
Cl2 Pt1 Cl1 89.80(3) . 5_766
Cl2 Pt1 Cl1 90.20(3) 5_766 5_766
Cl2 Pt1 Cl1 89.80(3) 5_766 .
Cl2 Pt1 Cl2 180.00(4) 5_766 .
Cl2 Pt1 Cl3 89.94(3) . .
Cl2 Pt1 Cl3 90.06(3) 5_766 .
Cl2 Pt1 Cl3 89.94(3) 5_766 5_766
Cl2 Pt1 Cl3 90.06(3) . 5_766
Cl3 Pt1 Cl1 89.29(3) . .
Cl3 Pt1 Cl3 180.00(4) . 5_766
Cl2 Rb1 Cl1 56.33(2) . .
O4 Rb1 Cl1 118.25(6) 2_655 .
O4 Rb1 Cl2 125.14(6) 2_655 .
O4 Rb1 O5 64.67(8) 2_655 2_655
O4 Rb1 O2 121.86(8) 2_655 .
O1 Rb1 Cl1 144.08(6) . .
O1 Rb1 Cl2 91.02(6) . .
O1 Rb1 O4 65.94(8) . 2_655
O1 Rb1 O5 119.80(8) . 2_655
O1 Rb1 O2 63.42(8) . .
O1 Rb1 O3 117.55(8) . .
O5 Rb1 Cl1 90.17(6) 2_655 .
O5 Rb1 Cl2 146.32(6) 2_655 .
O5 Rb1 O2 121.84(8) 2_655 .
O2 Rb1 Cl1 119.33(6) . .
O2 Rb1 Cl2 82.48(6) . .
O3 Rb1 Cl1 92.68(6) . .
O3 Rb1 Cl2 116.69(6) . .
O3 Rb1 O4 118.11(8) . 2_655
O3 Rb1 O5 63.07(8) . 2_655
O3 Rb1 O2 66.40(8) . .
Pt1 Cl1 Rb1 101.54(3) . .
Pt1 Cl2 Rb1 102.39(3) . .
C16 O4 Rb1 139.4(2) . 2_655
C2 O1 Rb1 145.4(2) . .
C20 O5 Rb1 140.1(3) . 2_655
C6 O2 Rb1 138.3(2) . .
C10 O3 Rb1 145.2(2) . .
C2 N5 C3 112.9(3) . .
C2 N5 C5 121.0(3) . .
C5 N5 C3 125.3(3) . .
C9 N2 C13 124.7(3) . .
C10 N2 C9 121.0(3) . .
C10 N2 C13 113.9(3) . .
C17 N8 C12 125.4(3) . .
C16 N8 C17 121.0(3) . .
C16 N8 C12 113.5(3) . .
C9 N3 C7 125.4(3) . .
C6 N3 C9 120.2(3) . .
C6 N3 C7 113.6(3) . .
C10 N1 C12 112.8(3) . .
C10 N1 C11 120.5(3) . .
C11 N1 C12 126.7(3) . .
C17 N9 C18 125.1(3) . .
C20 N9 C17 120.3(3) . .
C20 N9 C18 113.8(3) . .
C16 N7 C13 113.3(3) . .
C16 N7 C1 120.8(3) . 2_655
C1 N7 C13 125.4(3) 2_655 .
C2 N6 C7 113.2(3) . 2_655
C2 N6 C1 120.7(3) . .
C1 N6 C7 126.1(3) . 2_655
N8 C17 N9 114.5(3) . .
C20 N10 C18 112.9(3) . 2_655
C20 N10 C11 121.4(3) . 2_655
C11 N10 C18 125.7(3) 2_655 2_655
C6 N4 C3 113.7(3) . 2_655
C6 N4 C5 120.2(3) . .
C5 N4 C3 126.0(3) . 2_655
O4 C16 N8 125.4(4) . .
O4 C16 N7 126.5(4) . .
N7 C16 N8 108.1(3) . .
N8 C12 N1 112.7(3) . .
N8 C12 C13 102.3(3) . .
N8 C12 C15 111.3(3) . .
N1 C12 C13 103.0(3) . .
N1 C12 C15 111.9(3) . .
C15 C12 C13 115.0(3) . .
N3 C9 N2 114.0(3) . .
O1 C2 N5 125.6(3) . .
O1 C2 N6 125.8(4) . .
N6 C2 N5 108.5(3) . .
O3 C10 N2 125.8(4) . .
O3 C10 N1 125.9(3) . .
N2 C10 N1 108.2(3) . .
N5 C3 C7 102.7(3) . 2_655
N5 C3 C4 112.0(3) . .
N4 C3 N5 112.6(3) 2_655 .
N4 C3 C7 102.4(3) 2_655 2_655
N4 C3 C4 111.4(3) 2_655 .
C4 C3 C7 115.1(3) . 2_655
N3 C7 N6 112.9(3) . 2_655
N3 C7 C3 102.1(3) . 2_655
N3 C7 C8 111.7(3) . .
N6 C7 C3 102.6(3) 2_655 2_655
N6 C7 C8 111.6(3) 2_655 .
C8 C7 C3 115.5(3) . 2_655
O5 C20 N9 125.8(4) . .
O5 C20 N10 126.3(4) . .
N9 C20 N10 107.9(3) . .
O2 C6 N3 126.0(4) . .
O2 C6 N4 126.1(4) . .
N3 C6 N4 107.9(3) . .
N2 C13 N7 112.1(3) . .
N2 C13 C12 102.1(3) . .
N2 C13 C14 112.5(3) . .
N7 C13 C12 102.6(3) . .
N7 C13 C14 111.7(3) . .
C14 C13 C12 115.2(3) . .
N9 C18 N10 113.0(3) . 2_655
N9 C18 C19 112.2(3) . .
N9 C18 C18 102.2(3) . 2_655
N10 C18 C19 110.9(3) 2_655 .
N10 C18 C18 103.0(3) 2_655 2_655
C19 C18 C18 115.0(2) . 2_655
N10 C11 N1 113.9(3) 2_655 .
N4 C5 N5 114.2(3) . .
N7 C1 N6 113.5(3) 2_655 .

loop_
_geom_bond_atom_site_label_1
_geom_bond_atom_site_label_2
_geom_bond_distance
_geom_bond_site_symmetry_2
Pt1 Cl1 2.3279(9) .
Pt1 Cl1 2.3279(9) 5_766
Pt1 Cl2 2.3210(9) .
Pt1 Cl2 2.3210(9) 5_766
Pt1 Cl3 2.3280(9) 5_766
Pt1 Cl3 2.3279(9) .
Rb1 Cl1 3.5007(10) .
Rb1 Cl2 3.4763(11) .
Rb1 O4 2.920(3) 2_655
Rb1 O1 2.857(3) .
Rb1 O5 2.956(3) 2_655
Rb1 O2 2.982(3) .
Rb1 O3 2.864(3) .
O4 Rb1 2.920(3) 2_655
O4 C16 1.222(5) .
O1 C2 1.217(5) .
O5 Rb1 2.956(3) 2_655
O5 C20 1.219(5) .
O2 C6 1.222(5) .
O3 C10 1.218(5) .
N5 C2 1.379(5) .
N5 C3 1.461(5) .
N5 C5 1.454(5) .
N2 C9 1.452(5) .
N2 C10 1.372(5) .
N2 C13 1.453(5) .
N8 C17 1.444(5) .
N8 C16 1.374(5) .
N8 C12 1.462(5) .
N3 C9 1.442(5) .
N3 C7 1.461(5) .
N3 C6 1.366(5) .
N1 C12 1.462(5) .
N1 C10 1.372(5) .
N1 C11 1.456(5) .
N9 C17 1.452(5) .
N9 C20 1.371(5) .
N9 C18 1.453(5) .
N7 C16 1.366(5) .
N7 C13 1.466(5) .
N7 C1 1.453(5) 2_655
N6 C2 1.373(5) .
N6 C7 1.461(5) 2_655
N6 C1 1.460(5) .
N10 C20 1.377(5) .
N10 C18 1.458(5) 2_655
N10 C11 1.453(5) 2_655
N4 C3 1.455(5) 2_655
N4 C6 1.369(5) .
N4 C5 1.450(5) .
C12 C13 1.589(5) .
C12 C15 1.531(5) .
C19 C18 1.529(5) .
C3 N4 1.455(5) 2_655
C3 C7 1.592(5) 2_655
C3 C4 1.523(5) .
C7 N6 1.461(5) 2_655
C7 C3 1.592(5) 2_655
C7 C8 1.528(5) .
C13 C14 1.518(5) .
C18 N10 1.458(5) 2_655
C18 C18 1.585(7) 2_655
C11 N10 1.453(5) 2_655
C1 N7 1.453(5) 2_655
O0AA O0AA 0.90(2) 2_655
